data_4510967
loop_
_publ_author_name
'Thomas, Lynne H.'
'Blagden, Nicholas'
'Gutmann, Matthias J.'
'Kallay, Andras A.'
'Parkin, Andrew'
'Seaton, Colin C.'
'Wilson, Chick C.'

_publ_section_title
;
 Tuning Proton Behavior in a Ternary Molecular Complex
;
_journal_issue 6
_journal_name_full 'Crystal Growth &amp; Design'
_journal_page_first 2770
_journal_paper_doi 10.1021/cg100315u
_journal_volume 10
_journal_year 2010
_chemical_compound_source 'crystallisation from solvent'
_chemical_formula_moiety 'C9 H11 N O2, 0.5(C10 H8 N2), C7 H4 N2 O6'
_chemical_formula_sum 'C21 H19 N4 O8'
_chemical_formula_weight 455
_chemical_name_common '3,5-dinitrobenzoic acid - 4,4'-bipyridine - 4-(dimethylamino)benzoic acid'
_chemical_name_systematic '3,5-dinitrobenzoic acid - 4,4'-bipyridine - 4-(dimethylamino)benzoic acid'
_space_group_IT_number 2
_symmetry_cell_setting triclinic
_symmetry_Int_Tables_number 2
_symmetry_space_group_name_Hall '-P 1'
_symmetry_space_group_name_H-M 'P -1'
_atom_sites_solution_hydrogens difmap
_atom_sites_solution_primary direct
_atom_sites_solution_secondary difmap
_audit_creation_date 2010-01-07T17:51:06-00:00
_audit_creation_method 'WinGX routine CIF_UPDATE'
_cell_angle_alpha 80.49(2)
_cell_angle_beta 82.01(2)
_cell_angle_gamma 88.30(2)
_cell_formula_units_Z 2
_cell_length_a 7.869(2)
_cell_length_b 8.688(3)
_cell_length_c 15.566(5)
_cell_measurement_temperature 300(2)
_cell_volume 1039.3(6)
_computing_cell_refinement SXD-2001
_computing_data_collection SXD-2001
_computing_data_reduction SXD-2001
_computing_molecular_graphics 'Mercury (McRae, 2008)'
_computing_publication_material 'WinGX (Farrugia, 2007)'
_computing_structure_refinement 'SHELXL-97 (Sheldrick, 2008)'
_computing_structure_solution 'SHELXL-97 (Sheldrick, 1997)'
_diffrn_ambient_pressure 101.325
_diffrn_ambient_temperature 300(2)
_diffrn_measurement_device_type 'SXD time-of-flight LAUE diffraction'
_diffrn_measurement_method 'time-of-flight LAUE diffraction'
_diffrn_radiation_monochromator graphite
_diffrn_radiation_probe neutron
_diffrn_radiation_source 'ISIS spallation source'
_diffrn_radiation_type neutron
_diffrn_radiation_wavelength 0.7-6.9
_diffrn_reflns_av_unetI/netI 0.0922
_diffrn_reflns_limit_h_max 20
_diffrn_reflns_limit_h_min -10
_diffrn_reflns_limit_k_max 20
_diffrn_reflns_limit_k_min -14
_diffrn_reflns_limit_l_max 26
_diffrn_reflns_limit_l_min -25
_diffrn_reflns_number 3283
_diffrn_source synchrotron
_diffrn_source_type 'SXD, ISIS'
_exptl_absorpt_coefficient_mu 0.126
_exptl_absorpt_correction_type none
_exptl_crystal_colour red
_exptl_crystal_density_diffrn 1.455
_exptl_crystal_density_method 'not measured'
_exptl_crystal_description block
_exptl_crystal_F_000 305
_exptl_crystal_recrystallization_method 'co-crystals grown from methanol using the ReactArray Microvate'
_exptl_crystal_size_max 5
_exptl_crystal_size_mid 2
_exptl_crystal_size_min 2
_refine_diff_density_max 0.794
_refine_diff_density_min -0.943
_refine_diff_density_rms 0.202
_refine_ls_extinction_coef 0.0095(5)
_refine_ls_extinction_method SHELXL
_refine_ls_goodness_of_fit_ref 1.634
_refine_ls_hydrogen_treatment refall
_refine_ls_matrix_type full
_refine_ls_number_parameters 471
_refine_ls_number_reflns 3283
_refine_ls_number_restraints 0
_refine_ls_restrained_S_all 1.634
_refine_ls_R_factor_all 0.1104
_refine_ls_R_factor_gt 0.0971
_refine_ls_shift/su_max 0
_refine_ls_shift/su_mean 0
_refine_ls_structure_factor_coef Fsqd
_refine_ls_weighting_details 'calc w=1/[\s^2^(Fo^2^)+(0.1000P)^2^+0.0000P] where P=(Fo^2^+2Fc^2^)/3'
_refine_ls_weighting_scheme calc
_refine_ls_wR_factor_ref 0.2308
_reflns_number_gt 2840
_reflns_number_total 3283
_reflns_threshold_expression >2\s(I)
_cod_data_source_file neutronVT.cif
_cod_data_source_block neutron_300K
_cod_original_cell_volume 1039.4(6)
_cod_database_code 4510967

loop_
_symmetry_equiv_pos_as_xyz
'x, y, z'
'-x, -y, -z'

loop_
_atom_site_label
_atom_site_fract_x
_atom_site_fract_y
_atom_site_fract_z
_atom_site_U_iso_or_equiv
_atom_site_adp_type
_atom_site_calc_flag
_atom_site_occupancy
_atom_site_type_symbol
H11 0.005(2) 0.7744(19) 0.8020(11) 0.087(5) Uani d 1 H
H3 0.3913(19) 0.1683(16) 0.2149(8) 0.064(4) Uani d 1 H
H12 0.348(2) 1.131(2) 0.6561(10) 0.094(6) Uani d 1 H
H1 0.5872(19) 0.623(2) 0.1177(8) 0.064(4) Uani d 1 H
H2 0.771(2) 0.2421(17) -0.0118(9) 0.068(4) Uani d 1 H
H17 0.288(4) 1.245(3) 0.7769(19) 0.139(10) Uani d 1 H
H13 0.482(2) 0.940(2) 0.5656(10) 0.097(6) Uani d 1 H
H15 -0.021(3) 1.083(5) 0.917(2) 0.156(12) Uani d 1 H
H10 0.131(2) 0.593(2) 0.7085(11) 0.092(6) Uani d 1 H
H7 0.214(3) 1.112(2) 0.3885(11) 0.103(7) Uani d 1 H
H6 -0.109(3) 0.745(2) 0.5334(12) 0.132(9) Uani d 1 H
H8 0.339(2) 0.927(2) 0.2935(12) 0.111(7) Uani d 1 H
H18 0.088(5) 1.291(3) 0.818(3) 0.24(3) Uani d 1 H
H19 0.140(5) 1.290(3) 0.7105(16) 0.162(13) Uani d 1 H
H14 -0.030(5) 0.926(4) 0.895(3) 0.20(2) Uani d 1 H
H16 -0.151(3) 1.047(8) 0.848(2) 0.30(4) Uani d 1 H
H5 0.026(3) 0.575(3) 0.4321(14) 0.148(10) Uani d 1 H
H4 0.288(2) 0.6485(17) 0.2972(9) 0.080(5) Uani d 1 H
H9 0.582(4) 0.595(3) 0.4632(16) 0.141(12) Uani d 1 H
O4 0.2679(12) 0.3733(11) 0.3008(5) 0.071(3) Uani d 1 O
O8 0.4785(13) -0.0600(10) 0.1471(6) 0.071(3) Uani d 1 O
O5 0.8097(14) 0.6811(12) -0.0114(7) 0.093(4) Uani d 1 O
O3 0.3686(14) 0.6084(11) 0.2443(6) 0.080(3) Uani d 1 O
O7 0.6746(13) -0.0206(10) 0.0353(6) 0.072(3) Uani d 1 O
O6 0.8833(13) 0.4967(11) -0.0795(5) 0.074(3) Uani d 1 O
C4 0.6912(9) 0.2852(8) 0.0380(4) 0.0429(17) Uani d 1 C
C5 0.5812(8) 0.1887(7) 0.1011(4) 0.0423(17) Uani d 1 C
N4 0.5783(7) 0.0213(6) 0.0946(3) 0.0531(14) Uani d 1 N
C3 0.6893(8) 0.4412(8) 0.0464(3) 0.0427(18) Uani d 1 C
C2 0.5850(8) 0.5042(9) 0.1122(4) 0.0424(18) Uani d 1 C
C6 0.4746(8) 0.2416(8) 0.1683(4) 0.0406(16) Uani d 1 C
N3 0.8025(6) 0.5459(7) -0.0190(3) 0.0546(14) Uani d 1 N
C1 0.4779(8) 0.4016(7) 0.1741(3) 0.0383(16) Uani d 1 C
C7 0.3604(9) 0.4579(8) 0.2472(4) 0.0483(18) Uani d 1 C
O1 0.3376(16) 0.5031(15) 0.5865(7) 0.083(3) Uani d 1 O
N1 0.1025(8) 1.0708(8) 0.7915(3) 0.0726(18) Uani d 1 N
C18 0.3755(10) 0.9047(10) 0.6179(4) 0.060(2) Uani d 1 C
O2 0.5126(15) 0.6921(14) 0.5126(6) 0.078(3) Uani d 1 O
C16 0.1687(9) 0.9688(8) 0.7397(4) 0.0483(19) Uani d 1 C
C14 0.1830(10) 0.7089(10) 0.6989(4) 0.059(2) Uani d 1 C
C21 0.1577(18) 1.2316(14) 0.7766(7) 0.078(3) Uani d 1 C
C15 0.1109(10) 0.8121(10) 0.7520(4) 0.059(2) Uani d 1 C
C13 0.3168(9) 0.7519(9) 0.6303(4) 0.056(2) Uani d 1 C
C17 0.3036(10) 1.0120(11) 0.6697(4) 0.057(2) Uani d 1 C
C19 0.3955(10) 0.6437(10) 0.5749(4) 0.065(2) Uani d 1 C
C20 -0.0345(16) 1.0276(18) 0.8635(8) 0.077(3) Uani d 1 C
N2 0.1952(7) 0.7431(6) 0.3614(3) 0.0541(14) Uani d 1 N
C9 -0.0073(10) 0.7923(9) 0.4814(4) 0.063(2) Uani d 1 C
C10 0.0409(7) 0.9460(7) 0.4706(3) 0.0364(16) Uani d 1 C
C12 0.2392(10) 0.8907(10) 0.3500(4) 0.062(2) Uani d 1 C
C11 0.1694(9) 0.9987(9) 0.4027(4) 0.053(2) Uani d 1 C
C8 0.0681(12) 0.6940(10) 0.4255(5) 0.069(3) Uani d 1 C

loop_
_atom_site_aniso_label
_atom_site_aniso_U_11
_atom_site_aniso_U_22
_atom_site_aniso_U_33
_atom_site_aniso_U_12
_atom_site_aniso_U_13
_atom_site_aniso_U_23
H11 0.080(11) 0.079(11) 0.093(10) -0.034(10) 0.028(9) -0.019(8)
H3 0.078(10) 0.055(9) 0.057(7) -0.014(8) 0.015(7) -0.019(6)
H12 0.104(13) 0.089(14) 0.080(10) -0.033(12) 0.013(10) -0.005(9)
H1 0.061(10) 0.062(10) 0.063(8) -0.004(9) 0.009(7) -0.006(7)
H2 0.073(10) 0.065(9) 0.065(8) 0.009(8) 0.013(7) -0.033(7)
H17 0.14(2) 0.110(19) 0.18(2) -0.03(2) -0.01(2) -0.061(16)
H13 0.093(12) 0.109(13) 0.076(9) -0.041(12) 0.034(9) -0.014(9)
H15 0.11(2) 0.24(4) 0.110(17) -0.04(2) 0.027(16) -0.04(2)
H10 0.070(11) 0.082(12) 0.110(12) -0.028(10) 0.016(9) 0.006(10)
H7 0.120(15) 0.079(13) 0.096(11) -0.033(12) 0.055(10) -0.022(9)
H6 0.18(2) 0.079(12) 0.113(13) -0.047(14) 0.093(14) -0.035(10)
H8 0.114(13) 0.092(12) 0.108(12) -0.038(12) 0.075(10) -0.029(10)
H18 0.31(5) 0.055(15) 0.31(4) -0.06(2) 0.22(4) -0.054(19)
H19 0.30(4) 0.081(15) 0.112(16) -0.035(19) -0.08(2) 0.013(13)
H14 0.25(4) 0.14(2) 0.18(3) -0.09(3) 0.15(3) -0.05(2)
H16 0.044(12) 0.66(10) 0.17(3) -0.08(3) -0.016(15) 0.08(4)
H5 0.21(2) 0.093(15) 0.130(15) -0.067(17) 0.092(16) -0.065(12)
H4 0.101(13) 0.062(10) 0.073(9) -0.024(9) 0.021(9) -0.024(8)
H9 0.15(3) 0.15(3) 0.117(18) -0.08(2) -0.046(19) 0.058(18)
O4 0.069(6) 0.065(6) 0.068(5) -0.016(5) 0.030(4) -0.010(4)
O8 0.089(7) 0.049(6) 0.072(5) -0.005(6) 0.000(5) -0.013(4)
O5 0.093(8) 0.047(6) 0.119(8) -0.004(6) 0.039(7) -0.003(6)
O3 0.114(9) 0.042(6) 0.072(5) -0.012(6) 0.052(6) -0.027(4)
O7 0.086(7) 0.054(6) 0.072(5) 0.009(6) 0.013(5) -0.020(4)
O6 0.075(6) 0.079(7) 0.055(4) -0.008(6) 0.023(4) 0.003(5)
C4 0.041(4) 0.044(5) 0.042(3) 0.002(4) 0.003(3) -0.008(3)
C5 0.044(4) 0.039(4) 0.043(3) -0.005(3) 0.003(3) -0.012(3)
N4 0.060(3) 0.048(3) 0.050(3) -0.005(3) 0.002(2) -0.012(2)
C3 0.038(4) 0.049(5) 0.037(3) -0.002(3) 0.004(3) -0.002(3)
C2 0.032(4) 0.048(5) 0.045(3) -0.005(4) 0.007(3) -0.009(3)
C6 0.036(4) 0.038(4) 0.047(3) -0.001(3) 0.006(3) -0.015(3)
N3 0.049(3) 0.054(4) 0.052(3) 0.002(3) 0.014(2) 0.000(2)
C1 0.037(4) 0.041(4) 0.035(3) -0.001(3) 0.005(3) -0.009(3)
C7 0.048(4) 0.050(5) 0.044(3) -0.003(4) 0.006(3) -0.008(3)
O1 0.090(8) 0.077(8) 0.072(6) -0.015(7) 0.019(6) -0.009(6)
N1 0.071(4) 0.083(5) 0.059(3) -0.020(4) 0.010(3) -0.009(3)
C18 0.056(5) 0.081(6) 0.036(3) -0.026(5) 0.003(3) 0.004(4)
O2 0.088(7) 0.085(8) 0.054(5) -0.028(7) 0.033(5) -0.019(5)
C16 0.045(4) 0.057(5) 0.040(3) -0.014(4) -0.003(3) 0.001(3)
C14 0.056(5) 0.064(6) 0.054(4) -0.022(4) 0.004(4) -0.008(4)
C21 0.092(8) 0.067(7) 0.078(6) -0.024(7) -0.007(6) -0.016(5)
C15 0.050(5) 0.076(6) 0.045(3) -0.016(4) 0.001(3) 0.002(4)
C13 0.048(4) 0.072(5) 0.043(3) -0.019(4) 0.001(3) 0.000(4)
C17 0.061(5) 0.069(6) 0.040(3) -0.023(5) -0.002(3) 0.002(4)
C19 0.070(5) 0.080(6) 0.041(3) -0.023(5) 0.002(4) -0.002(4)
C20 0.063(7) 0.087(8) 0.074(6) -0.007(6) 0.020(6) -0.015(6)
N2 0.062(3) 0.049(3) 0.049(2) -0.004(3) 0.015(2) -0.022(2)
C9 0.070(5) 0.054(5) 0.058(4) -0.017(4) 0.031(4) -0.016(3)
C10 0.030(3) 0.042(4) 0.036(3) -0.008(3) 0.008(2) -0.011(2)
C12 0.056(5) 0.067(6) 0.055(4) -0.009(4) 0.029(3) -0.021(3)
C11 0.053(4) 0.052(5) 0.049(3) -0.012(4) 0.023(3) -0.017(3)
C8 0.092(6) 0.047(5) 0.061(4) -0.013(5) 0.032(4) -0.024(4)

loop_
_atom_type_symbol
_atom_type_description
_atom_type_scat_dispersion_real
_atom_type_scat_dispersion_imag
_atom_type_scat_source
C C 0 0 'International Tables Vol C Tables 4.2.6.8 and 6.1.1.4'
H H 0 0 'International Tables Vol C Tables 4.2.6.8 and 6.1.1.4'
N N 0 0 'International Tables Vol C Tables 4.2.6.8 and 6.1.1.4'
O O 0 0 'International Tables Vol C Tables 4.2.6.8 and 6.1.1.4'

loop_
_geom_angle_atom_site_label_1
_geom_angle_atom_site_label_2
_geom_angle_atom_site_label_3
_geom_angle
_geom_angle_site_symmetry_3
C3 C4 C5 115.9(7) .
C6 C5 C4 123.6(7) .
C6 C5 N4 118.5(5) .
C4 C5 N4 117.9(6) .
O8 N4 O7 126.0(8) .
O8 N4 C5 117.5(7) .
O7 N4 C5 116.5(6) .
C4 C3 C2 124.0(6) .
C4 C3 N3 117.3(6) .
C2 C3 N3 118.6(6) .
C3 C2 C1 117.5(7) .
C5 C6 C1 118.2(5) .
O6 N3 O5 121.2(7) .
O6 N3 C3 119.7(7) .
O5 N3 C3 119.0(7) .
C2 C1 C6 120.7(6) .
C2 C1 C7 121.6(6) .
C6 C1 C7 117.6(5) .
O4 C7 O3 124.4(9) .
O4 C7 C1 123.1(8) .
O3 C7 C1 112.5(6) .
C16 N1 C21 122.1(7) .
C16 N1 C20 121.7(8) .
C21 N1 C20 116.1(9) .
C17 C18 C13 121.9(6) .
N1 C16 C17 121.2(7) .
N1 C16 C15 122.5(6) .
C17 C16 C15 116.3(7) .
C15 C14 C13 122.0(8) .
C14 C15 C16 121.4(6) .
C18 C13 C14 117.2(7) .
C18 C13 C19 120.2(6) .
C14 C13 C19 122.6(7) .
C18 C17 C16 121.1(8) .
O2 C19 O1 121.5(9) .
O2 C19 C13 119.0(9) .
O1 C19 C13 119.3(8) .
C12 N2 C8 117.7(6) .
C10 C9 C8 121.1(6) .
C9 C10 C11 117.9(6) .
C9 C10 C10 121.7(6) 2_576
C11 C10 C10 120.4(7) 2_576
N2 C12 C11 125.0(6) .
C10 C11 C12 117.0(7) .
N2 C8 C9 121.2(7) .

loop_
_geom_bond_atom_site_label_1
_geom_bond_atom_site_label_2
_geom_bond_site_symmetry_2
_geom_bond_distance
O4 C7 . 1.194(9)
O8 N4 . 1.203(9)
O5 N3 . 1.205(11)
O3 C7 . 1.304(11)
O7 N4 . 1.209(10)
O6 N3 . 1.193(10)
C4 C3 . 1.382(9)
C4 C5 . 1.398(8)
C5 C6 . 1.379(9)
C5 N4 . 1.475(8)
C3 C2 . 1.396(9)
C3 N3 . 1.465(7)
C2 C1 . 1.403(8)
C6 C1 . 1.409(9)
C1 C7 . 1.502(9)
O1 C19 . 1.292(13)
N1 C16 . 1.340(9)
N1 C21 . 1.448(12)
N1 C20 . 1.453(11)
C18 C17 . 1.390(11)
C18 C13 . 1.393(10)
O2 C19 . 1.268(10)
C16 C17 . 1.422(9)
C16 C15 . 1.422(10)
C14 C15 . 1.376(11)
C14 C13 . 1.403(9)
C13 C19 . 1.449(12)
N2 C12 . 1.316(8)
N2 C8 . 1.336(8)
C9 C10 . 1.377(9)
C9 C8 . 1.382(10)
C10 C11 . 1.386(8)
C10 C10 2_576 1.489(12)
C12 C11 . 1.396(10)
